data_2207603
loop_
_publ_author_name
'Morawitz, Thorsten'
'Lerner, Hans-Wolfram'
'Bru Roig, Miriam'
'Bolte, Michael'

_publ_section_title
;
 1,1,4,7,7-Pentamethyldiethylenetriammonium bis(hexafluorophosphate)
;
_journal_coeditor_code LH6562
_journal_issue 12
_journal_name_full 'Acta Crystallographica Section E'
_journal_page_first o4367
_journal_page_last o4368
_journal_paper_doi 10.1107/S1600536805039140
_journal_volume 61
_journal_year 2005
_chemical_formula_iupac 'C9 H25 N3 2+, 2P F6 -'
_chemical_formula_moiety 'C9 H25 N3 2+, 2P F6 -'
_chemical_formula_sum 'C9 H25 F12 N3 P2'
_chemical_formula_weight 465.26
_chemical_name_systematic
;
1,1,4,7,7-Pentamethyldiethylenetriammonium bis(hexafluorophosphate)
;
_space_group_IT_number 14
_symmetry_cell_setting monoclinic
_symmetry_space_group_name_Hall '-P 2ybc'
_symmetry_space_group_name_H-M 'P 1 21/c 1'
_atom_sites_solution_hydrogens geom
_atom_sites_solution_primary direct
_atom_sites_solution_secondary difmap
_audit_creation_method SHELXL-97
_cell_angle_alpha 90.00
_cell_angle_beta 99.440(5)
_cell_angle_gamma 90.00
_cell_formula_units_Z 4
_cell_length_a 8.7310(5)
_cell_length_b 12.7348(5)
_cell_length_c 17.2366(10)
_cell_measurement_reflns_used 26656
_cell_measurement_temperature 173(2)
_cell_measurement_theta_max 27.5
_cell_measurement_theta_min 2.0
_cell_volume 1890.54(17)
_computing_cell_refinement X-AREA
_computing_data_collection 'X-AREA (Stoe & Cie, 2001)'
_computing_data_reduction X-AREA
_computing_molecular_graphics
;
XP in SHELXTL-Plus (Sheldrick, 1991) and MERCURY (Bruno <i>et al.</i>,
2002)
;
_computing_publication_material SHELXL97
_computing_structure_refinement 'SHELXL97 (Sheldrick, 1997)'
_computing_structure_solution 'SHELXS97 (Sheldrick, 1990)'
_diffrn_ambient_temperature 173(2)
_diffrn_measured_fraction_theta_full 0.993
_diffrn_measured_fraction_theta_max 0.992
_diffrn_measurement_device_type 'Stoe IPDS-II two-circle'
_diffrn_measurement_method \w
_diffrn_radiation_monochromator graphite
_diffrn_radiation_source 'fine-focus sealed tube'
_diffrn_radiation_type MoK\a
_diffrn_radiation_wavelength 0.71073
_diffrn_reflns_av_R_equivalents 0.0743
_diffrn_reflns_av_sigmaI/netI 0.0329
_diffrn_reflns_limit_h_max 11
_diffrn_reflns_limit_h_min -11
_diffrn_reflns_limit_k_max 16
_diffrn_reflns_limit_k_min -15
_diffrn_reflns_limit_l_max 22
_diffrn_reflns_limit_l_min -22
_diffrn_reflns_number 26656
_diffrn_reflns_theta_full 25.00
_diffrn_reflns_theta_max 27.24
_diffrn_reflns_theta_min 2.00
_diffrn_standards_decay_% 0
_diffrn_standards_interval_time 0
_diffrn_standards_number 0
_exptl_absorpt_coefficient_mu 0.342
_exptl_absorpt_correction_T_max 0.8811
_exptl_absorpt_correction_T_min 0.8504
_exptl_absorpt_correction_type multi-scan
_exptl_absorpt_process_details '(MULABS; Spek, 2003; Blessing, 1995)'
_exptl_crystal_colour 'light brown'
_exptl_crystal_density_diffrn 1.635
_exptl_crystal_density_method 'not measured'
_exptl_crystal_description block
_exptl_crystal_F_000 952
_exptl_crystal_size_max 0.49
_exptl_crystal_size_mid 0.48
_exptl_crystal_size_min 0.38
_refine_diff_density_max 0.464
_refine_diff_density_min -0.349
_refine_ls_extinction_coef 0.021(3)
_refine_ls_extinction_expression Fc^*^=kFc[1+0.001xFc^2^\l^3^/sin(2\q)]^-1/4^
_refine_ls_extinction_method SHELXL97
_refine_ls_goodness_of_fit_ref 1.108
_refine_ls_hydrogen_treatment mixed
_refine_ls_matrix_type full
_refine_ls_number_parameters 244
_refine_ls_number_reflns 4201
_refine_ls_number_restraints 0
_refine_ls_restrained_S_all 1.108
_refine_ls_R_factor_all 0.0404
_refine_ls_R_factor_gt 0.0389
_refine_ls_shift/su_max 0.000
_refine_ls_shift/su_mean 0.000
_refine_ls_structure_factor_coef Fsqd
_refine_ls_weighting_details 'calc w=1/[\s^2^(Fo^2^)+(0.048P)^2^+0.8541P] where P=(Fo^2^+2Fc^2^)/3'
_refine_ls_weighting_scheme calc
_refine_ls_wR_factor_gt 0.1039
_refine_ls_wR_factor_ref 0.1052
_reflns_number_gt 4042
_reflns_number_total 4201
_reflns_threshold_expression I>2\s(I)
_cod_data_source_file lh6562.cif
_cod_data_source_block I
_cod_depositor_comments
;
The following automatic conversions were performed:
'_symmetry_cell_setting' value 'Monoclinic' changed to 'monoclinic'
according to '/home/saulius/struct/CIF-dictionaries/cif_core.dic'
dictionary named 'cif_core.dic' version 2.4.1 from 2010-06-29.

Automatic conversion script
Id: cif_fix_enum 1527 2010-12-29 10:47:43Z saulius 

The following automatic conversions were performed:

'_symmetry_cell_setting' value 'Monoclinic' changed to 'monoclinic'
according to /home/saulius/struct/CIF-dictionaries/cif_core.dic
dictionary named 'cif_core.dic' version 2.4.1 from 2010-06-29.

Automatic conversion script
Id: cif_fix_values 1715 2011-07-08 13:25:40Z adriana 
;
_cod_original_sg_symbol_H-M 'P 21/c'
_cod_database_code 2207603
_cod_database_fobs_code 2207603

loop_
_symmetry_equiv_pos_as_xyz
'x, y, z'
'-x, y+1/2, -z+1/2'
'-x, -y, -z'
'x, -y-1/2, z-1/2'

loop_
_atom_site_label
_atom_site_fract_x
_atom_site_fract_y
_atom_site_fract_z
_atom_site_U_iso_or_equiv
_atom_site_adp_type
_atom_site_calc_flag
_atom_site_refinement_flags
_atom_site_occupancy
_atom_site_type_symbol
N1 0.55713(15) 0.73597(11) 0.67615(8) 0.0285(3) Uani d . 1 N
H1 0.521(2) 0.7403(16) 0.6253(13) 0.030(5) Uiso d . 1 H
C2 0.50032(18) 0.63398(13) 0.70568(9) 0.0309(3) Uani d . 1 C
H2A 0.5244 0.6325 0.7638 0.037 Uiso calc R 1 H
H2B 0.5556 0.5747 0.6854 0.037 Uiso calc R 1 H
C3 0.32702(18) 0.62042(13) 0.67993(9) 0.0294(3) Uani d . 1 C
H3A 0.2960 0.5496 0.6952 0.035 Uiso calc R 1 H
H3B 0.2712 0.6727 0.7074 0.035 Uiso calc R 1 H
N4 0.28146(14) 0.63364(10) 0.59412(7) 0.0234(3) Uani d . 1 N
C5 0.11197(17) 0.64782(13) 0.57488(9) 0.0273(3) Uani d . 1 C
H5A 0.0773 0.6951 0.6142 0.033 Uiso calc R 1 H
H5B 0.0603 0.5791 0.5780 0.033 Uiso calc R 1 H
C6 0.06277(17) 0.69373(12) 0.49304(9) 0.0279(3) Uani d . 1 C
H6A 0.0805 0.6410 0.4533 0.033 Uiso calc R 1 H
H6B -0.0497 0.7095 0.4851 0.033 Uiso calc R 1 H
N7 0.15044(14) 0.79213(10) 0.48086(7) 0.0228(3) Uani d . 1 N
H7 0.247(2) 0.7775(15) 0.4880(10) 0.021(4) Uiso d . 1 H
C11 0.7303(2) 0.73427(18) 0.68602(12) 0.0437(4) Uani d . 1 C
H11A 0.7640 0.6708 0.6614 0.065 Uiso calc R 1 H
H11B 0.7737 0.7344 0.7422 0.065 Uiso calc R 1 H
H11C 0.7666 0.7965 0.6609 0.065 Uiso calc R 1 H
C12 0.5012(3) 0.83085(16) 0.71284(12) 0.0459(5) Uani d . 1 C
H12A 0.3875 0.8300 0.7056 0.069 Uiso calc R 1 H
H12B 0.5360 0.8938 0.6880 0.069 Uiso calc R 1 H
H12C 0.5432 0.8315 0.7692 0.069 Uiso calc R 1 H
C41 0.3309(2) 0.54379(15) 0.55116(11) 0.0414(4) Uani d . 1 C
H41A 0.2996 0.5549 0.4945 0.062 Uiso calc R 1 H
H41B 0.2820 0.4797 0.5669 0.062 Uiso calc R 1 H
H41C 0.4440 0.5367 0.5634 0.062 Uiso calc R 1 H
C71 0.1069(2) 0.83109(16) 0.39826(10) 0.0385(4) Uani d . 1 C
H71A 0.1199 0.7744 0.3615 0.058 Uiso calc R 1 H
H71B 0.1740 0.8902 0.3897 0.058 Uiso calc R 1 H
H71C -0.0016 0.8542 0.3895 0.058 Uiso calc R 1 H
C72 0.1312(2) 0.87689(13) 0.53826(10) 0.0353(4) Uani d . 1 C
H72A 0.1908 0.9388 0.5273 0.053 Uiso calc R 1 H
H72B 0.1690 0.8520 0.5918 0.053 Uiso calc R 1 H
H72C 0.0211 0.8955 0.5334 0.053 Uiso calc R 1 H
P1 0.58939(4) 0.80775(4) 0.45549(2) 0.02862(14) Uani d . 1 P
F11 0.52843(17) 0.90773(12) 0.40500(7) 0.0583(4) Uani d . 1 F
F12 0.64812(15) 0.70699(10) 0.50812(7) 0.0491(3) Uani d . 1 F
F13 0.44607(13) 0.74096(12) 0.41134(8) 0.0574(4) Uani d . 1 F
F14 0.73031(13) 0.87317(11) 0.50165(7) 0.0510(3) Uani d . 1 F
F15 0.69177(13) 0.77218(13) 0.39144(7) 0.0543(3) Uani d . 1 F
F16 0.48438(11) 0.84077(9) 0.52127(6) 0.0365(2) Uani d . 1 F
P2 0.93727(5) 0.45187(3) 0.74275(2) 0.02530(13) Uani d . 1 P
F21 0.88244(15) 0.33355(9) 0.75601(7) 0.0496(3) Uani d . 1 F
F22 0.81244(14) 0.46116(11) 0.66377(7) 0.0502(3) Uani d . 1 F
F23 1.06169(14) 0.44217(9) 0.82187(6) 0.0441(3) Uani d . 1 F
F24 0.99459(13) 0.56928(8) 0.73140(6) 0.0391(3) Uani d . 1 F
F25 1.06211(13) 0.40750(9) 0.69222(6) 0.0397(3) Uani d . 1 F
F26 0.81112(13) 0.49548(9) 0.79276(6) 0.0406(3) Uani d . 1 F

loop_
_atom_site_aniso_label
_atom_site_aniso_U_11
_atom_site_aniso_U_22
_atom_site_aniso_U_33
_atom_site_aniso_U_12
_atom_site_aniso_U_13
_atom_site_aniso_U_23
N1 0.0285(6) 0.0342(7) 0.0206(6) -0.0053(5) -0.0024(5) 0.0024(5)
C2 0.0316(8) 0.0315(8) 0.0283(7) 0.0008(6) 0.0009(6) 0.0063(6)
C3 0.0312(7) 0.0328(8) 0.0237(7) -0.0031(6) 0.0033(6) 0.0064(6)
N4 0.0247(6) 0.0242(6) 0.0212(6) -0.0003(5) 0.0032(4) 0.0003(4)
C5 0.0254(7) 0.0308(8) 0.0257(7) -0.0034(6) 0.0046(5) 0.0049(6)
C6 0.0259(7) 0.0299(7) 0.0262(7) -0.0036(6) -0.0003(5) 0.0023(6)
N7 0.0221(6) 0.0254(6) 0.0208(6) 0.0029(5) 0.0027(4) 0.0025(5)
C11 0.0289(8) 0.0574(12) 0.0417(10) -0.0044(8) -0.0031(7) 0.0051(8)
C12 0.0600(12) 0.0365(10) 0.0394(10) 0.0061(8) 0.0027(9) -0.0051(8)
C41 0.0466(10) 0.0362(9) 0.0404(9) 0.0108(7) 0.0040(8) -0.0095(7)
C71 0.0443(9) 0.0457(10) 0.0242(7) 0.0029(8) 0.0018(6) 0.0119(7)
C72 0.0414(9) 0.0277(8) 0.0368(9) 0.0052(6) 0.0069(7) -0.0062(6)
P1 0.0231(2) 0.0415(3) 0.0217(2) -0.00106(15) 0.00503(14) 0.00106(15)
F11 0.0692(8) 0.0677(9) 0.0398(6) 0.0208(7) 0.0139(6) 0.0228(6)
F12 0.0660(8) 0.0411(6) 0.0408(6) 0.0127(5) 0.0104(5) 0.0055(5)
F13 0.0360(6) 0.0812(10) 0.0531(7) -0.0120(6) 0.0020(5) -0.0306(7)
F14 0.0352(6) 0.0633(8) 0.0537(7) -0.0183(5) 0.0049(5) -0.0055(6)
F15 0.0396(6) 0.0934(10) 0.0332(6) 0.0126(6) 0.0155(4) -0.0033(6)
F16 0.0351(5) 0.0468(6) 0.0303(5) -0.0002(4) 0.0133(4) -0.0030(4)
P2 0.0310(2) 0.0249(2) 0.0212(2) -0.00290(14) 0.00796(15) 0.00019(13)
F21 0.0690(8) 0.0276(5) 0.0590(7) -0.0132(5) 0.0306(6) -0.0033(5)
F22 0.0469(6) 0.0659(8) 0.0329(6) 0.0038(5) -0.0074(5) -0.0082(5)
F23 0.0560(7) 0.0436(6) 0.0289(5) 0.0129(5) -0.0043(5) -0.0021(4)
F24 0.0491(6) 0.0280(5) 0.0430(6) -0.0061(4) 0.0157(5) 0.0048(4)
F25 0.0448(6) 0.0420(6) 0.0368(5) 0.0005(5) 0.0203(4) -0.0061(4)
F26 0.0459(6) 0.0406(6) 0.0407(6) 0.0037(4) 0.0231(5) 0.0007(4)

loop_
_atom_type_symbol
_atom_type_description
_atom_type_scat_dispersion_real
_atom_type_scat_dispersion_imag
_atom_type_scat_source
C C 0.0033 0.0016 'International Tables Vol C Tables 4.2.6.8 and 6.1.1.4'
H H 0.0000 0.0000 'International Tables Vol C Tables 4.2.6.8 and 6.1.1.4'
F F 0.0171 0.0103 'International Tables Vol C Tables 4.2.6.8 and 6.1.1.4'
N N 0.0061 0.0033 'International Tables Vol C Tables 4.2.6.8 and 6.1.1.4'
P P 0.1023 0.0942 'International Tables Vol C Tables 4.2.6.8 and 6.1.1.4'

loop_
_geom_angle_atom_site_label_1
_geom_angle_atom_site_label_2
_geom_angle_atom_site_label_3
_geom_angle
C12 N1 C11 111.17(15)
C12 N1 C2 114.09(14)
C11 N1 C2 109.38(13)
C12 N1 H1 106.6(13)
C11 N1 H1 107.5(13)
C2 N1 H1 107.9(13)
N1 C2 C3 111.54(12)
N1 C2 H2A 109.3
C3 C2 H2A 109.3
N1 C2 H2B 109.3
C3 C2 H2B 109.3
H2A C2 H2B 108.0
N4 C3 C2 111.86(13)
N4 C3 H3A 109.2
C2 C3 H3A 109.2
N4 C3 H3B 109.2
C2 C3 H3B 109.2
H3A C3 H3B 107.9
C41 N4 C5 110.47(13)
C41 N4 C3 111.33(13)
C5 N4 C3 109.57(12)
N4 C5 C6 112.09(12)
N4 C5 H5A 109.2
C6 C5 H5A 109.2
N4 C5 H5B 109.2
C6 C5 H5B 109.2
H5A C5 H5B 107.9
N7 C6 C5 112.17(12)
N7 C6 H6A 109.2
C5 C6 H6A 109.2
N7 C6 H6B 109.2
C5 C6 H6B 109.2
H6A C6 H6B 107.9
C72 N7 C71 110.63(13)
C72 N7 C6 113.31(12)
C71 N7 C6 110.74(12)
C72 N7 H7 106.2(12)
C71 N7 H7 107.4(12)
C6 N7 H7 108.3(13)
N1 C11 H11A 109.5
N1 C11 H11B 109.5
H11A C11 H11B 109.5
N1 C11 H11C 109.5
H11A C11 H11C 109.5
H11B C11 H11C 109.5
N1 C12 H12A 109.5
N1 C12 H12B 109.5
H12A C12 H12B 109.5
N1 C12 H12C 109.5
H12A C12 H12C 109.5
H12B C12 H12C 109.5
N4 C41 H41A 109.5
N4 C41 H41B 109.5
H41A C41 H41B 109.5
N4 C41 H41C 109.5
H41A C41 H41C 109.5
H41B C41 H41C 109.5
N7 C71 H71A 109.5
N7 C71 H71B 109.5
H71A C71 H71B 109.5
N7 C71 H71C 109.5
H71A C71 H71C 109.5
H71B C71 H71C 109.5
N7 C72 H72A 109.5
N7 C72 H72B 109.5
H72A C72 H72B 109.5
N7 C72 H72C 109.5
H72A C72 H72C 109.5
H72B C72 H72C 109.5
F11 P1 F14 90.95(8)
F11 P1 F15 91.38(7)
F14 P1 F15 91.13(7)
F11 P1 F13 90.00(8)
F14 P1 F13 178.36(7)
F15 P1 F13 90.19(7)
F11 P1 F12 178.56(7)
F14 P1 F12 89.24(7)
F15 P1 F12 90.04(7)
F13 P1 F12 89.78(8)
F11 P1 F16 89.89(6)
F14 P1 F16 89.66(6)
F15 P1 F16 178.49(8)
F13 P1 F16 89.01(6)
F12 P1 F16 88.68(6)
F24 P2 F22 90.57(7)
F24 P2 F23 89.66(6)
F22 P2 F23 179.75(8)
F24 P2 F26 89.90(6)
F22 P2 F26 89.98(6)
F23 P2 F26 89.92(6)
F24 P2 F25 90.50(6)
F22 P2 F25 89.59(6)
F23 P2 F25 90.50(6)
F26 P2 F25 179.41(7)
F24 P2 F21 178.68(7)
F22 P2 F21 90.75(7)
F23 P2 F21 89.02(7)
F26 P2 F21 90.08(6)
F25 P2 F21 89.53(6)

loop_
_geom_bond_atom_site_label_1
_geom_bond_atom_site_label_2
_geom_bond_distance
_geom_bond_publ_flag
N1 C12 1.483(2) ?
N1 C11 1.493(2) ?
N1 C2 1.508(2) ?
N1 H1 0.88(2) ?
C2 C3 1.515(2) ?
C2 H2A 0.9900 ?
C2 H2B 0.9900 ?
C3 N4 1.4769(18) ?
C3 H3A 0.9900 ?
C3 H3B 0.9900 ?
N4 C41 1.466(2) ?
N4 C5 1.4736(18) ?
C5 C6 1.522(2) ?
C5 H5A 0.9900 ?
C5 H5B 0.9900 ?
C6 N7 1.5010(19) ?
C6 H6A 0.9900 ?
C6 H6B 0.9900 ?
N7 C72 1.492(2) ?
N7 C71 1.4967(19) ?
N7 H7 0.853(19) ?
C11 H11A 0.9800 ?
C11 H11B 0.9800 ?
C11 H11C 0.9800 ?
C12 H12A 0.9800 ?
C12 H12B 0.9800 ?
C12 H12C 0.9800 ?
C41 H41A 0.9800 ?
C41 H41B 0.9800 ?
C41 H41C 0.9800 ?
C71 H71A 0.9800 ?
C71 H71B 0.9800 ?
C71 H71C 0.9800 ?
C72 H72A 0.9800 ?
C72 H72B 0.9800 ?
C72 H72C 0.9800 ?
P1 F11 1.5842(13) y
P1 F14 1.5874(11) y
P1 F15 1.5957(11) y
P1 F13 1.5987(12) y
P1 F12 1.6062(12) y
P1 F16 1.6262(10) y
P2 F24 1.5989(10) y
P2 F22 1.6026(11) y
P2 F23 1.6029(11) y
P2 F26 1.6050(10) y
P2 F25 1.6055(10) y
P2 F21 1.6087(11) y

loop_
_geom_hbond_atom_site_label_D
_geom_hbond_atom_site_label_H
_geom_hbond_atom_site_label_A
_geom_hbond_distance_DH
_geom_hbond_distance_HA
_geom_hbond_distance_DA
_geom_hbond_angle_DHA
N1 H1 F16 0.88(2) 2.18(2) 2.9590(16) 146.4(18)
N1 H1 F12 0.88(2) 2.49(2) 3.1482(18) 131.5(16)
N7 H7 F16 0.853(19) 2.209(19) 2.9502(16) 145.2(17)
N7 H7 F13 0.853(19) 2.395(19) 3.0883(17) 138.9(15)

loop_
_geom_torsion_atom_site_label_1
_geom_torsion_atom_site_label_2
_geom_torsion_atom_site_label_3
_geom_torsion_atom_site_label_4
_geom_torsion
_geom_torsion_publ_flag
C12 N1 C2 C3 68.23(18) ?
C11 N1 C2 C3 -166.55(14) ?
N1 C2 C3 N4 52.69(18) y
C2 C3 N4 C41 72.43(17) ?
C2 C3 N4 C5 -165.07(13) ?
C41 N4 C5 C6 -74.07(17) ?
C3 N4 C5 C6 162.91(13) ?
N4 C5 C6 N7 -52.33(17) y
C5 C6 N7 C72 -58.80(17) ?
C5 C6 N7 C71 176.21(13) ?

loop_
_cod_related_entry_id
_cod_related_entry_database
_cod_related_entry_code
1 ChemSpider 21126849
